data_7223760
loop_
_publ_author_name
'Tominaka, Satoshi'
'Yeung, Hamish H.-M.'
'Henke, Sebastian'
'Cheetham, Anthony K.'

_publ_section_title
;
 Coordination environments and \p-conjugation in dense lithium
 coordination polymers
;
_journal_issue 3
_journal_name_full CrystEngComm
_journal_page_first 398
_journal_paper_doi 10.1039/C5CE01658D
_journal_volume 18
_journal_year 2016
_chemical_formula_moiety 'C7 H5 Li O3'
_chemical_formula_sum 'C7 H5 Li O3'
_chemical_formula_weight 144.06
_chemical_name_systematic '1,4-dihydroxyanthraquinone dilithium hydrate'
_chemical_properties_physical 'Air-sensitive, Moisture-sensitive, Heat-sensitive'
_space_group_crystal_system orthorhombic
_space_group_IT_number 62
_space_group_name_Hall '-P 2ac 2n'
_space_group_name_H-M_alt 'P n m a'
_symmetry_Int_Tables_number 62
_symmetry_space_group_name_Hall '-P 2ac 2n'
_symmetry_space_group_name_H-M 'P n m a'
_atom_sites_solution_primary iterative
_audit_creation_date 2015-08-17
_audit_creation_method
;
Olex2 1.2
(compiled 2015.01.26 svn.r3150 for OlexSys, GUI svn.r4998)
;
_audit_update_record
;
2015-08-17 deposited with the CCDC.
2015-10-06 downloaded from the CCDC.
;
_cell_angle_alpha 90
_cell_angle_beta 90
_cell_angle_gamma 90
_cell_formula_units_Z 8
_cell_length_a 7.1681(3)
_cell_length_b 16.0902(6)
_cell_length_c 10.7456(6)
_cell_measurement_reflns_used 3608
_cell_measurement_temperature 298
_cell_measurement_theta_max 70.4890
_cell_measurement_theta_min 4.9200
_cell_volume 1239.36(10)
_computing_cell_refinement
;
CrysAlisPro, Agilent Technologies,
Version 1.171.36.28 (release 01-02-2013 CrysAlis171 .NET)
(compiled Feb  1 2013,16:14:44)
;
_computing_data_collection
;
CrysAlisPro, Agilent Technologies,
Version 1.171.36.28 (release 01-02-2013 CrysAlis171 .NET)
(compiled Feb  1 2013,16:14:44)
;
_computing_data_reduction
;
CrysAlisPro, Agilent Technologies,
Version 1.171.36.28 (release 01-02-2013 CrysAlis171 .NET)
(compiled Feb  1 2013,16:14:44)
;
_computing_molecular_graphics 'Olex2 (Dolomanov et al., 2009)'
_computing_publication_material 'Olex2 (Dolomanov et al., 2009)'
_computing_structure_refinement 'olex2.refine (Bourhis et al., 2015)'
_computing_structure_solution 'olex2.solve (Bourhis et al., 2015)'
_diffrn_ambient_temperature 298
_diffrn_detector_area_resol_mean 16.1183
_diffrn_measured_fraction_theta_full 0.9871
_diffrn_measured_fraction_theta_max 0.9871
_diffrn_measurement_details
;
  1 omega   32.00   57.00   1.0000    1.0000
omega____ theta____ kappa____ phi______ frames
    -        0.0000 -178.0000 -120.0000 25

  2 omega   38.00   65.00   1.0000    1.0000
omega____ theta____ kappa____ phi______ frames
    -        0.0000 -178.0000  150.0000 27

  3 omega  -30.00   11.00   1.0000    1.0000
omega____ theta____ kappa____ phi______ frames
    -        0.0000   84.0000 -124.0000 41

  4 omega -127.00   -2.00   1.0000    1.1400
omega____ theta____ kappa____ phi______ frames
    -      -54.7500    0.0000   30.0000 125

  5 omega   86.00  122.00   1.0000    1.1400
omega____ theta____ kappa____ phi______ frames
    -       54.7500  125.0000  -30.0000 36

  6 omega   81.00  106.00   1.0000    1.1400
omega____ theta____ kappa____ phi______ frames
    -       54.7500   86.0000  -19.0000 25

  7 omega   74.00  114.00   1.0000    1.1400
omega____ theta____ kappa____ phi______ frames
    -       54.7500  125.0000  120.0000 40

  8 omega   -5.00   76.00   1.0000    1.1400
omega____ theta____ kappa____ phi______ frames
    -       54.7500  -57.0000 -120.0000 81

  9 omega  107.00  133.00   1.0000   20.4300
omega____ theta____ kappa____ phi______ frames
    -      109.5000   77.0000    0.0000 26

 10 omega   95.00  164.00   1.0000   20.4300
omega____ theta____ kappa____ phi______ frames
    -      109.5000   63.0000    0.0000 69

 11 omega   37.00   62.00   1.0000   20.4300
omega____ theta____ kappa____ phi______ frames
    -      109.5000  -37.0000 -120.0000 25

 12 omega   43.00   69.00   1.0000   20.4300
omega____ theta____ kappa____ phi______ frames
    -      109.5000  -37.0000  -90.0000 26

 13 omega   36.00   69.00   1.0000   20.4300
omega____ theta____ kappa____ phi______ frames
    -      109.5000  -25.0000   30.0000 33

 14 omega   73.00  132.00   1.0000   20.4300
omega____ theta____ kappa____ phi______ frames
    -      109.5000  -63.0000 -120.0000 59

 15 omega   43.00   71.00   1.0000   20.4300
omega____ theta____ kappa____ phi______ frames
    -      109.5000  -37.0000  120.0000 28

 16 omega   58.00   87.00   1.0000   20.4300
omega____ theta____ kappa____ phi______ frames
    -      109.5000 -111.0000  -60.0000 29

 17 omega   60.00   86.00   1.0000   20.4300
omega____ theta____ kappa____ phi______ frames
    -      109.5000 -111.0000   90.0000 26

 18 omega   40.00   71.00   1.0000   20.4300
omega____ theta____ kappa____ phi______ frames
    -      109.5000  -37.0000    0.0000 31

 19 omega   38.00   65.00   1.0000   20.4300
omega____ theta____ kappa____ phi______ frames
    -      109.5000 -111.0000 -180.0000 27

 20 omega   88.00  129.00   1.0000   20.4300
omega____ theta____ kappa____ phi______ frames
    -      109.5000  -63.0000   60.0000 41

 21 omega   36.00   66.00   1.0000   20.4300
omega____ theta____ kappa____ phi______ frames
    -      109.5000  -25.0000 -120.0000 30

 22 omega   39.00   64.00   1.0000   20.4300
omega____ theta____ kappa____ phi______ frames
    -      109.5000  -50.0000 -120.0000 25

 23 omega   49.00   78.00   1.0000   20.4300
omega____ theta____ kappa____ phi______ frames
    -      109.5000 -111.0000  120.0000 29

 24 omega   63.00   90.00   1.0000   20.4300
omega____ theta____ kappa____ phi______ frames
    -      109.5000 -111.0000  150.0000 27

 25 omega   40.00   76.00   1.0000   20.4300
omega____ theta____ kappa____ phi______ frames
    -      109.5000  -50.0000 -180.0000 36

 26 omega   36.00   67.00   1.0000   20.4300
omega____ theta____ kappa____ phi______ frames
    -      109.5000  -25.0000  -30.0000 31

 27 omega   78.00  105.00   1.0000   20.4300
omega____ theta____ kappa____ phi______ frames
    -      109.5000  -63.0000 -180.0000 27

 28 omega  109.00  134.00   1.0000   20.4300
omega____ theta____ kappa____ phi______ frames
    -      109.5000  -63.0000 -180.0000 25

 29 omega  126.00  177.00   1.0000   20.4300
omega____ theta____ kappa____ phi______ frames
    -      109.5000   50.0000  120.0000 51

 30 omega   40.00   80.00   1.0000   20.4300
omega____ theta____ kappa____ phi______ frames
    -      109.5000  -50.0000 -150.0000 40

 31 omega   32.00   78.00   1.0000    1.0000
omega____ theta____ kappa____ phi______ frames
    -        0.0000 -178.0000  -30.0000 46

 32 omega  -27.00   73.00   1.0000    1.0000
omega____ theta____ kappa____ phi______ frames
    -        0.0000   37.0000  120.0000 100

 33 omega -124.00  -37.00   1.0000    1.1400
omega____ theta____ kappa____ phi______ frames
    -      -54.7500  -57.0000  -90.0000 87
;
_diffrn_measurement_device_type 'Xcalibur, Eos, Gemini ultra'
_diffrn_measurement_method '\w scans'
_diffrn_orient_matrix_UB_11 -0.1007037000
_diffrn_orient_matrix_UB_12 -0.0831408000
_diffrn_orient_matrix_UB_13 0.0236480000
_diffrn_orient_matrix_UB_21 -0.0966833000
_diffrn_orient_matrix_UB_22 0.0071467000
_diffrn_orient_matrix_UB_23 -0.1275083000
_diffrn_orient_matrix_UB_31 0.1633933000
_diffrn_orient_matrix_UB_32 -0.0469478000
_diffrn_orient_matrix_UB_33 -0.0611312000
_diffrn_radiation_monochromator mirror
_diffrn_radiation_type 'Cu K\a'
_diffrn_radiation_wavelength 1.54184
_diffrn_reflns_av_R_equivalents 0.0260
_diffrn_reflns_av_unetI/netI 0.0163
_diffrn_reflns_limit_h_max 8
_diffrn_reflns_limit_h_min -5
_diffrn_reflns_limit_k_max 19
_diffrn_reflns_limit_k_min -19
_diffrn_reflns_limit_l_max 11
_diffrn_reflns_limit_l_min -13
_diffrn_reflns_number 5756
_diffrn_reflns_theta_full 70.8452
_diffrn_reflns_theta_max 70.85
_diffrn_reflns_theta_min 4.95
_diffrn_source 'Enhance Ultra (Cu) X-ray Source'
_exptl_absorpt_coefficient_mu 1.001
_exptl_absorpt_correction_T_max 0.853
_exptl_absorpt_correction_T_min 0.795
_exptl_absorpt_correction_type analytical
_exptl_absorpt_process_details
;
CrysAlisPro, Agilent Technologies,
Version 1.171.36.28 (release 01-02-2013 CrysAlis171 .NET)
(compiled Feb  1 2013,16:14:44)
Analytical numeric absorption correction using a multifaceted crystal
            model based on expressions derived by R.C. Clark & J.S. Reid.
(Clark, R. C. & Reid, J. S. (1995). Acta Cryst. A51, 887-897)
;
_exptl_crystal_colour 'clear dark red'
_exptl_crystal_colour_lustre clear
_exptl_crystal_colour_modifier dark
_exptl_crystal_colour_primary red
_exptl_crystal_density_diffrn 1.5440
_exptl_crystal_description hexagonal
_exptl_crystal_F_000 594.1934
_exptl_crystal_size_max 0.3522
_exptl_crystal_size_mid 0.2578
_exptl_crystal_size_min 0.1832
_refine_diff_density_max 0.2427
_refine_diff_density_min -0.2073
_refine_diff_density_rms 0.0573
_refine_ls_d_res_high 0.8161
_refine_ls_d_res_low 8.9361
_refine_ls_goodness_of_fit_ref 1.0463
_refine_ls_hydrogen_treatment mixed
_refine_ls_matrix_type full
_refine_ls_number_constraints 9
_refine_ls_number_parameters 99
_refine_ls_number_reflns 1226
_refine_ls_number_restraints 0
_refine_ls_restrained_S_all 1.0463
_refine_ls_R_factor_all 0.0540
_refine_ls_R_factor_gt 0.0528
_refine_ls_shift/su_max 0.0000
_refine_ls_shift/su_mean 0.0000
_refine_ls_structure_factor_coef Fsqd
_refine_ls_weighting_details 'w=1/[\s^2^(Fo^2^)+(0.0426P)^2^+1.7571P] where P=(Fo^2^+2Fc^2^)/3'
_refine_ls_weighting_scheme calc
_refine_ls_wR_factor_gt 0.1298
_refine_ls_wR_factor_ref 0.1305
_reflns_Friedel_coverage 0.0
_reflns_limit_h_max 8
_reflns_limit_h_min 0
_reflns_limit_k_max 19
_reflns_limit_k_min 0
_reflns_limit_l_max 13
_reflns_limit_l_min 0
_reflns_number_gt 1189
_reflns_number_total 1226
_reflns_threshold_expression I>=2u(I)
_cod_data_source_file c5ce01658d2.cif
_cod_data_source_block st345-hex_Cu_RT_red2_abs_centro
_cod_database_code 7223760
_chemical_oxdiff_formula 'C14 O6 Li2 H10'
_reflns_odcompleteness_completeness 99.29
_reflns_odcompleteness_iscentric 1
_reflns_odcompleteness_theta 69.95
_olex2_refinement_description
;
1. Fixed Uiso
 At 1.2 times of:
  All C(H) groups
 At 1.5 times of:
  All O(H,H) groups
2.a Riding coordinates:
 O3(H3a,H3b)
2.b Aromatic/amide H refined with riding coordinates:
 C6(H6), C7(H7), C4(H4)
;
_olex2_computing_structure_refinement_long 'ShelXL (Sheldrick, 2008)'
_olex2_submission_special_instructions 'No special instructions were received'

loop_
_space_group_symop_id
_space_group_symop_operation_xyz
1 x,y,z
2 x+1/2,-y+1/2,-z+1/2
3 -x,y+1/2,-z
4 -x+1/2,-y,z+1/2
5 -x,-y,-z
6 -x-1/2,y-1/2,z-1/2
7 x,-y-1/2,z
8 x-1/2,y,-z-1/2

loop_
_atom_site_label
_atom_site_type_symbol
_atom_site_fract_x
_atom_site_fract_y
_atom_site_fract_z
_atom_site_U_iso_or_equiv
_atom_site_adp_type
_atom_site_occupancy
_atom_site_refinement_flags_posn
O2 O 0.7064(2) 0.58042(9) 0.60302(16) 0.0375(4) Uani 1.000000 .
O1 O 1.0248(2) 0.58223(10) 0.47127(17) 0.0420(5) Uani 1.000000 .
O3 O 0.6515(2) 0.48339(13) 0.34404(17) 0.0532(5) Uani 1.000000 .
H3a H 0.6960(2) 0.46901(13) 0.26505(17) 0.0799(8) Uiso 1.000000 R
H3b H 0.5350(2) 0.46101(13) 0.36003(17) 0.0799(8) Uiso 1.000000 R
C3 C 0.7248(3) 0.66001(14) 0.60046(19) 0.0305(5) Uani 1.000000 .
C1 C 1.0227(3) 0.66008(14) 0.4843(2) 0.0309(5) Uani 1.000000 .
C2 C 0.8706(3) 0.70454(12) 0.53988(19) 0.0278(5) Uani 1.000000 .
C5 C 1.1874(3) 0.70662(13) 0.4412(2) 0.0306(5) Uani 1.000000 .
C6 C 1.3416(3) 0.66406(16) 0.3933(2) 0.0371(5) Uani 1.000000 .
H6 H 1.3415(3) 0.60627(16) 0.3920(2) 0.0445(6) Uiso 1.000000 R
C7 C 1.4933(3) 0.70673(16) 0.3482(2) 0.0418(6) Uani 1.000000 .
H7 H 1.5959(3) 0.67781(16) 0.3177(2) 0.0501(7) Uiso 1.000000 R
C4 C 0.5894(3) 0.70851(15) 0.6670(2) 0.0392(6) Uani 1.000000 .
H4 H 0.4976(3) 0.68089(15) 0.7121(2) 0.0470(7) Uiso 1.000000 R
Li1 Li 0.8140(5) 0.5103(3) 0.4804(4) 0.0420(10) Uani 1.000000 .

loop_
_atom_site_aniso_label
_atom_site_aniso_U_11
_atom_site_aniso_U_22
_atom_site_aniso_U_33
_atom_site_aniso_U_12
_atom_site_aniso_U_13
_atom_site_aniso_U_23
O2 0.0336(8) 0.0312(8) 0.0476(9) -0.0035(6) 0.0058(7) 0.0001(7)
O1 0.0312(8) 0.0297(8) 0.0650(12) 0.0012(6) 0.0057(8) -0.0050(8)
O3 0.0410(10) 0.0649(12) 0.0537(11) -0.0120(9) 0.0045(8) -0.0104(9)
C3 0.0279(10) 0.0348(11) 0.0289(10) 0.0000(9) -0.0024(8) 0.0007(9)
C1 0.0256(10) 0.0335(11) 0.0335(11) 0.0004(9) -0.0034(9) -0.0001(9)
C2 0.0225(9) 0.0310(11) 0.0298(10) -0.0000(8) -0.0024(8) 0.0002(9)
C5 0.0229(9) 0.0387(12) 0.0302(10) 0.0011(9) -0.0017(8) 0.0001(9)
C6 0.0296(11) 0.0424(13) 0.0392(12) 0.0054(10) 0.0010(9) -0.0015(10)
C7 0.0283(11) 0.0626(15) 0.0344(11) 0.0073(11) 0.0053(9) -0.0031(11)
C4 0.0375(12) 0.0426(12) 0.0374(12) -0.0034(10) 0.0140(10) 0.0019(10)
Li1 0.0292(17) 0.038(2) 0.059(3) 0.0008(16) 0.0013(18) -0.0042(19)

loop_
_atom_type_symbol
_atom_type_scat_dispersion_real
_atom_type_scat_dispersion_imag
_atom_type_scat_Cromer_Mann_a1
_atom_type_scat_Cromer_Mann_a2
_atom_type_scat_Cromer_Mann_a3
_atom_type_scat_Cromer_Mann_a4
_atom_type_scat_Cromer_Mann_b1
_atom_type_scat_Cromer_Mann_b2
_atom_type_scat_Cromer_Mann_b3
_atom_type_scat_Cromer_Mann_b4
_atom_type_scat_Cromer_Mann_c
_atom_type_scat_source
_atom_type_scat_dispersion_source
H 0.00000 0.00000 0.49300 0.32300 0.14000 0.04100 10.51100 26.12600 3.14200 57.80000 0.003 'Custom 4-Gaussian' custom
C 0.01800 0.00900 2.31000 1.02000 1.58900 0.86500 20.84400 10.20800 0.56900 51.65100 0.216 'Custom 4-Gaussian' custom
O 0.04900 0.03200 3.04900 2.28700 1.54600 0.86700 13.27700 5.70100 0.32400 32.90900 0.251 'Custom 4-Gaussian' custom
Li 0.00100 0.00000 1.12800 0.75100 0.61800 0.46500 3.95500 1.05200 85.39100 168.26100 0.038 'Custom 4-Gaussian' custom

loop_
_exptl_crystal_face_index_h
_exptl_crystal_face_index_k
_exptl_crystal_face_index_l
_exptl_crystal_face_perp_dist
_exptl_oxdiff_crystal_face_indexfrac_h
_exptl_oxdiff_crystal_face_indexfrac_k
_exptl_oxdiff_crystal_face_indexfrac_l
_exptl_oxdiff_crystal_face_x
_exptl_oxdiff_crystal_face_y
_exptl_oxdiff_crystal_face_z
0 0 -7 0.1238 -0.0026 0.0156 -6.9939 -0.1664 0.8921 0.4264
0 0 7 0.1438 0.0026 -0.0156 6.9939 0.1664 -0.8921 -0.4264
-4 2 -4 0.1291 -4.0071 2.0101 -3.9932 0.1420 0.9110 -0.5050
4 -2 4 0.1291 4.0071 -2.0101 3.9932 -0.1420 -0.9110 0.5050
4 0 -4 0.1029 4.0045 0.0027 -3.9986 -0.4981 0.1227 0.8986
-4 0 4 0.1549 -4.0045 -0.0027 3.9986 0.4981 -0.1227 -0.8986
0 10 -1 0.0916 0.0009 9.9775 -0.9929 -0.8531 0.1978 -0.4076
0 -10 1 0.0916 -0.0009 -9.9775 0.9929 0.8531 -0.1978 0.4076

loop_
_geom_angle_atom_site_label_1
_geom_angle_atom_site_label_2
_geom_angle_atom_site_label_3
_geom_angle
_geom_angle_site_symmetry_1
_geom_angle_site_symmetry_3
Li1 O2 C3 122.32(19) . .
Li1 O1 C1 137.3(2) 5_766 .
Li1 O1 C1 126.01(19) . .
H3b O3 H3a 112.3 . .
Li1 O3 H3a 122.7 . .
Li1 O3 H3b 119.5 . .
C2 C3 O2 125.82(19) . .
C4 C3 O2 117.40(19) . .
C4 C3 C2 116.8(2) . .
C2 C1 O1 123.5(2) . .
C5 C1 O1 117.43(19) . .
C5 C1 C2 119.1(2) . .
C1 C2 C3 119.80(19) . .
C2 C2 C3 120.20(12) 7_575 .
C2 C2 C1 119.92(12) 7_575 .
C5 C5 C1 120.57(12) 7_575 .
C6 C5 C1 120.0(2) . .
H6 C6 C5 119.65(14) . .
C7 C6 C5 120.7(2) . .
C7 C6 H6 119.65(15) . .
C7 C7 C6 119.97(15) 7_575 .
H7 C7 C6 120.01(15) . .
C4 C4 C3 122.91(12) 7_575 .
H4 C4 C3 118.55(13) . .
O1 Li1 O2 120.6(2) 5_766 .
O1 Li1 O2 89.83(19) . .
O3 Li1 O2 114.6(2) . .
O3 Li1 O1 112.9(2) . 5_766
O3 Li1 O1 125.3(3) . .
Li1 Li1 O2 111.3(3) 5_766 .
Li1 Li1 O1 44.49(13) 5_766 5_766
Li1 Li1 O1 45.94(13) 5_766 .
Li1 Li1 O3 133.2(3) 5_766 .

loop_
_geom_bond_atom_site_label_1
_geom_bond_atom_site_label_2
_geom_bond_distance
_geom_bond_site_symmetry_2
O2 C3 1.288(3) .
O2 Li1 1.898(5) .
O1 C1 1.260(3) .
O1 Li1 1.906(4) .
O1 Li1 1.955(4) 5_766
O3 H3a 0.9358 .
O3 H3b 0.9255 .
O3 Li1 1.921(5) .
C3 C2 1.424(3) .
C3 C4 1.436(3) .
C1 C2 1.434(3) .
C1 C5 1.473(3) .
C2 C2 1.463(4) 7_575
C5 C5 1.396(4) 7_575
C5 C6 1.398(3) .
C6 H6 0.9300 .
C6 C7 1.374(3) .
C7 C7 1.393(5) 7_575
C7 H7 0.9300 .
C4 C4 1.335(5) 7_575
C4 H4 0.9300 .
Li1 Li1 2.720(8) 5_766
